data_7717474
loop_
_publ_author_name
'Duffin, Rebekah N.'
'Kelderman, Jenisi'
'Herdman, Megan'
'Andrews, Philip Craig'

_publ_section_title
;
 Highly selective organo-gallium hydroxamate mediated inhibition of
 antibiotic resistant Klebsiella pneumoniae
;
_journal_name_full 'Dalton Transactions'
_journal_paper_doi 10.1039/D4DT02440K
_journal_year 2024
_chemical_formula_moiety 'C15 H15 Ga N2 O4, C7 H8'
_chemical_formula_sum 'C22 H23 Ga N2 O4'
_chemical_formula_weight 449.14
_chemical_name_systematic 'mono-methyl gallium bis-benzohydroxamate'
_space_group_crystal_system tetragonal
_space_group_IT_number 88
_space_group_name_Hall '-I 4ad'
_space_group_name_H-M_alt 'I 41/a :2'
_atom_sites_solution_hydrogens geom
_audit_creation_date 2022-09-26
_audit_creation_method
;
Olex2 1.5
(compiled 2021.12.09 svn.r5202d8cf for OlexSys, GUI svn.r6439)
;
_audit_update_record
;
2024-08-28 deposited with the CCDC.	2024-11-06 downloaded from the CCDC.
;
_cell_angle_alpha 90
_cell_angle_beta 90
_cell_angle_gamma 90
_cell_formula_units_Z 16
_cell_length_a 22.5883(9)
_cell_length_b 22.5883(9)
_cell_length_c 16.7968(10)
_cell_measurement_reflns_used 3753
_cell_measurement_temperature 123
_cell_measurement_theta_max 22.35
_cell_measurement_theta_min 2.35
_cell_volume 8570.3(7)
_computing_cell_refinement 'SAINT v8.34A (Bruker, 2013)'
_computing_data_reduction 'SAINT v8.34A (Bruker, 2013)'
_computing_molecular_graphics 'Olex2 1.5 (Dolomanov et al., 2009)'
_computing_publication_material 'Olex2 1.5 (Dolomanov et al., 2009)'
_computing_structure_refinement 'SHELXL 2018/3 (Sheldrick, 2015)'
_diffrn_ambient_temperature 123
_diffrn_measured_fraction_theta_full 0.903
_diffrn_measured_fraction_theta_max 0.914
_diffrn_measurement_device_type 'Bruker APEX-II CCD'
_diffrn_measurement_method '\f and \w scans'
_diffrn_radiation_type MoK\a
_diffrn_radiation_wavelength 0.71073
_diffrn_reflns_av_R_equivalents 0.0807
_diffrn_reflns_av_unetI/netI 0.1117
_diffrn_reflns_Laue_measured_fraction_full 0.903
_diffrn_reflns_Laue_measured_fraction_max 0.914
_diffrn_reflns_limit_h_max 28
_diffrn_reflns_limit_h_min -18
_diffrn_reflns_limit_k_max 28
_diffrn_reflns_limit_k_min -28
_diffrn_reflns_limit_l_max 21
_diffrn_reflns_limit_l_min -21
_diffrn_reflns_number 23400
_diffrn_reflns_point_group_measured_fraction_full 0.903
_diffrn_reflns_point_group_measured_fraction_max 0.914
_diffrn_reflns_theta_full 25.242
_diffrn_reflns_theta_max 26.455
_diffrn_reflns_theta_min 2.353
_diffrn_source_current 30.0
_diffrn_source_power 1.5
_diffrn_source_voltage 50.0
_diffrn_standards_number 0
_exptl_absorpt_coefficient_mu 1.314
_exptl_absorpt_correction_T_max 0.7454
_exptl_absorpt_correction_T_min 0.6400
_exptl_absorpt_correction_type multi-scan
_exptl_absorpt_process_details
;
SADABS-2014/3 (Bruker,2014/3) was used for absorption correction.
wR2(int) was 0.1192 before and 0.0633 after correction.
The Ratio of minimum to maximum transmission is 0.8586.
The \l/2 correction factor is 0.00150.
;
_exptl_crystal_colour 'clear whiteish colourless'
_exptl_crystal_colour_lustre clear
_exptl_crystal_colour_modifier whiteish
_exptl_crystal_colour_primary colourless
_exptl_crystal_density_diffrn 1.392
_exptl_crystal_description trapezoid
_exptl_crystal_F_000 3712
_exptl_crystal_preparation toluene
_exptl_crystal_recrystallization_method toluene
_exptl_crystal_size_max 0.25
_exptl_crystal_size_mid 0.11
_exptl_crystal_size_min 0.09
_refine_diff_density_max 0.258
_refine_diff_density_min -0.275
_refine_diff_density_rms 0.045
_refine_ls_extinction_method none
_refine_ls_goodness_of_fit_ref 0.651
_refine_ls_hydrogen_treatment constr
_refine_ls_matrix_type full
_refine_ls_number_parameters 264
_refine_ls_number_reflns 4040
_refine_ls_number_restraints 0
_refine_ls_restrained_S_all 0.651
_refine_ls_R_factor_all 0.0654
_refine_ls_R_factor_gt 0.0295
_refine_ls_shift/su_max 0.002
_refine_ls_shift/su_mean 0.000
_refine_ls_structure_factor_coef Fsqd
_refine_ls_weighting_details 'w=1/[\s^2^(Fo^2^)] where P=(Fo^2^+2Fc^2^)/3'
_refine_ls_weighting_scheme calc
_refine_ls_wR_factor_gt 0.0368
_refine_ls_wR_factor_ref 0.0406
_reflns_Friedel_coverage 0.000
_reflns_number_gt 2380
_reflns_number_total 4040
_reflns_threshold_expression 'I > 2\s(I)'
_cod_data_source_file d4dt02440k2.cif
_cod_data_source_block test2_a
_cod_original_cell_volume 8570.3(9)
_cod_original_sg_symbol_H-M 'I 41/a'
_cod_database_code 7717474
_shelx_shelxl_version_number 2018/3
_shelx_space_group_comment
;
The symmetry employed for this shelxl refinement is uniquely defined
by the following loop, which should always be used as a source of
symmetry information in preference to the above space-group names.
They are only intended as comments.
;
_olex2_refinement_description
;
1. Fixed Uiso
 At 1.2 times of:
  All C(H) groups, All N(H) groups
 At 1.5 times of:
  All C(H,H,H) groups
2.a Aromatic/amide H refined with riding coordinates:
 N006(H006), N007(H007), C00A(H00A), C00B(H00G), C00C(H00C), C00F(H00F),
 C00H(H00H), C00I(H00I), C00J(H00J), C00K(H00K), C00L(H00L), C00M(H00M),
 C00N(H00N), C00O(H00O), C00Q(H00Q), C00R(H00R), C00S(H00S)
2.b Idealised Me refined as rotating group:
 C00P(H00B,H00D,H00E), C00T(H00P,H00T,H00U)
;
_olex2_submission_special_instructions 'No special instructions were received'

loop_
_space_group_symop_operation_xyz
'x, y, z'
'-x+1/2, -y, z+1/2'
'-y+3/4, x+1/4, z+1/4'
'y+3/4, -x+3/4, z+3/4'
'x+1/2, y+1/2, z+1/2'
'-x+1, -y+1/2, z+1'
'-y+5/4, x+3/4, z+3/4'
'y+5/4, -x+5/4, z+5/4'
'-x, -y, -z'
'x-1/2, y, -z-1/2'
'y-3/4, -x-1/4, -z-1/4'
'-y-3/4, x-3/4, -z-3/4'
'-x+1/2, -y+1/2, -z+1/2'
'x, y+1/2, -z'
'y-1/4, -x+1/4, -z+1/4'
'-y-1/4, x-1/4, -z-1/4'

loop_
_atom_site_label
_atom_site_type_symbol
_atom_site_fract_x
_atom_site_fract_y
_atom_site_fract_z
_atom_site_U_iso_or_equiv
_atom_site_adp_type
_atom_site_occupancy
_atom_site_site_symmetry_order
_atom_site_calc_flag
_atom_site_refinement_flags_posn
_atom_site_refinement_flags_adp
_atom_site_refinement_flags_occupancy
_atom_site_disorder_assembly
_atom_site_disorder_group
Ga01 Ga 0.52112(2) 0.64440(2) 0.45449(2) 0.02553(7) Uani 1 1 d . . . . .
O002 O 0.43220(7) 0.65194(7) 0.43566(9) 0.0264(4) Uani 1 1 d . . . . .
O003 O 0.51166(7) 0.56115(7) 0.46568(10) 0.0323(4) Uani 1 1 d . . . . .
O004 O 0.49956(7) 0.68076(7) 0.55267(9) 0.0269(4) Uani 1 1 d . . . . .
O005 O 0.59851(7) 0.62582(7) 0.51514(9) 0.0321(4) Uani 1 1 d . . . . .
N006 N 0.44073(8) 0.69484(8) 0.55417(11) 0.0240(5) Uani 1 1 d . . . . .
H006 H 0.425561 0.712944 0.594337 0.029 Uiso 1 1 calc R U . . .
N007 N 0.55525(8) 0.53756(9) 0.51291(11) 0.0303(5) Uani 1 1 d . . . . .
H007 H 0.554527 0.500751 0.525944 0.036 Uiso 1 1 calc R U . . .
C008 C 0.40798(10) 0.68007(10) 0.49283(14) 0.0224(5) Uani 1 1 d . . . . .
C009 C 0.34446(10) 0.69615(10) 0.49206(14) 0.0233(6) Uani 1 1 d . . . . .
C00A C 0.32148(10) 0.73992(11) 0.54054(14) 0.0281(6) Uani 1 1 d . . . . .
H00A H 0.346201 0.760929 0.574632 0.034 Uiso 1 1 calc R U . . .
C00B C 0.10874(15) 0.85045(13) 0.39748(18) 0.0542(9) Uani 1 1 d . . . . .
H00G H 0.083891 0.862270 0.438670 0.065 Uiso 1 1 calc R U . . .
C00C C 0.22533(11) 0.72182(11) 0.48657(16) 0.0398(7) Uani 1 1 d . . . . .
H00C H 0.185106 0.730463 0.484612 0.048 Uiso 1 1 calc R U . . .
C00D C 0.64588(11) 0.54921(11) 0.59048(14) 0.0286(6) Uani 1 1 d . . . . .
C00E C 0.59860(11) 0.57259(11) 0.53813(14) 0.0276(6) Uani 1 1 d . . . . .
C00F C 0.64306(11) 0.49359(12) 0.62540(15) 0.0357(7) Uani 1 1 d . . . . .
H00F H 0.610724 0.469101 0.615936 0.043 Uiso 1 1 calc R U . . .
C00G C 0.20666(13) 0.83935(12) 0.34602(17) 0.0432(8) Uani 1 1 d . . . . .
C00H C 0.69361(11) 0.58556(12) 0.60392(15) 0.0364(7) Uani 1 1 d . . . . .
H00H H 0.695094 0.623130 0.581365 0.044 Uiso 1 1 calc R U . . .
C00I C 0.26147(11) 0.75236(12) 0.53812(15) 0.0348(7) Uani 1 1 d . . . . .
H00I H 0.245647 0.781284 0.571277 0.042 Uiso 1 1 calc R U . . .
C00J C 0.24833(12) 0.67856(12) 0.43789(16) 0.0411(7) Uani 1 1 d . . . . .
H00J H 0.223643 0.657934 0.403333 0.049 Uiso 1 1 calc R U . . .
C00K C 0.16901(15) 0.85685(12) 0.40587(17) 0.0499(8) Uani 1 1 d . . . . .
H00K H 0.184370 0.873131 0.452343 0.060 Uiso 1 1 calc R U . . .
C00L C 0.30812(11) 0.66578(11) 0.44036(15) 0.0340(7) Uani 1 1 d . . . . .
H00L H 0.323795 0.636763 0.407220 0.041 Uiso 1 1 calc R U . . .
C00M C 0.12319(17) 0.80998(14) 0.2701(2) 0.0660(11) Uani 1 1 d . . . . .
H00M H 0.108021 0.794145 0.223195 0.079 Uiso 1 1 calc R U . . .
C00N C 0.18259(15) 0.81591(13) 0.27861(17) 0.0539(9) Uani 1 1 d . . . . .
H00N H 0.207434 0.803739 0.237605 0.065 Uiso 1 1 calc R U . . .
C00O C 0.08481(15) 0.82712(14) 0.3300(2) 0.0625(10) Uani 1 1 d . . . . .
H00O H 0.044072 0.822858 0.324378 0.075 Uiso 1 1 calc R U . . .
C00P C 0.55310(11) 0.68134(12) 0.35984(14) 0.0438(8) Uani 1 1 d . . . . .
H00B H 0.522682 0.684262 0.320124 0.066 Uiso 1 1 calc R U . . .
H00D H 0.585191 0.657850 0.339685 0.066 Uiso 1 1 calc R U . . .
H00E H 0.567295 0.720228 0.372774 0.066 Uiso 1 1 calc R U . . .
C00Q C 0.68852(13) 0.47478(12) 0.67429(15) 0.0456(8) Uani 1 1 d . . . . .
H00Q H 0.686681 0.437719 0.698266 0.055 Uiso 1 1 calc R U . . .
C00R C 0.73603(13) 0.51063(13) 0.68729(16) 0.0506(9) Uani 1 1 d . . . . .
H00R H 0.766411 0.498010 0.720578 0.061 Uiso 1 1 calc R U . . .
C00S C 0.73948(13) 0.56550(13) 0.65151(17) 0.0505(9) Uani 1 1 d . . . . .
H00S H 0.772720 0.589083 0.659364 0.061 Uiso 1 1 calc R U . . .
C00T C 0.27298(13) 0.84492(15) 0.35432(19) 0.0775(11) Uani 1 1 d . . . . .
H00P H 0.287992 0.870166 0.313020 0.116 Uiso 1 1 calc R U . . .
H00T H 0.290789 0.806472 0.349897 0.116 Uiso 1 1 calc R U . . .
H00U H 0.282317 0.861659 0.405333 0.116 Uiso 1 1 calc R U . . .

loop_
_atom_site_aniso_label
_atom_site_aniso_U_11
_atom_site_aniso_U_22
_atom_site_aniso_U_33
_atom_site_aniso_U_23
_atom_site_aniso_U_13
_atom_site_aniso_U_12
Ga01 0.02417(16) 0.02960(17) 0.02281(14) -0.00480(13) 0.00038(13) -0.00167(14)
O002 0.0236(10) 0.0353(10) 0.0203(10) -0.0080(8) -0.0028(7) 0.0021(8)
O003 0.0234(9) 0.0315(11) 0.0418(12) -0.0061(8) -0.0144(8) 0.0015(8)
O004 0.0216(9) 0.0362(10) 0.0230(10) -0.0063(8) -0.0044(7) 0.0035(8)
O005 0.0268(10) 0.0319(11) 0.0375(11) -0.0048(9) -0.0040(8) -0.0027(9)
N006 0.0220(12) 0.0314(12) 0.0186(11) -0.0042(9) 0.0019(9) 0.0027(10)
N007 0.0273(12) 0.0263(13) 0.0373(14) -0.0063(10) -0.0058(10) 0.0055(11)
C008 0.0280(15) 0.0205(14) 0.0187(14) 0.0031(11) 0.0002(12) -0.0014(12)
C009 0.0225(14) 0.0282(15) 0.0193(13) 0.0023(11) -0.0002(11) -0.0009(12)
C00A 0.0238(14) 0.0315(15) 0.0290(15) -0.0016(12) 0.0035(12) -0.0005(12)
C00B 0.063(2) 0.049(2) 0.051(2) 0.0250(17) 0.0154(18) 0.0192(19)
C00C 0.0252(16) 0.0420(18) 0.052(2) 0.0057(15) -0.0002(14) 0.0046(15)
C00D 0.0257(15) 0.0356(16) 0.0244(15) -0.0117(12) -0.0027(11) 0.0062(13)
C00E 0.0244(15) 0.0307(16) 0.0277(15) -0.0091(12) 0.0021(12) -0.0010(13)
C00F 0.0320(17) 0.0407(18) 0.0344(17) -0.0094(13) -0.0072(13) 0.0076(14)
C00G 0.054(2) 0.0348(18) 0.0411(19) 0.0102(14) -0.0043(16) -0.0086(16)
C00H 0.0312(16) 0.0346(17) 0.0434(18) -0.0160(13) -0.0102(14) 0.0043(14)
C00I 0.0303(16) 0.0350(16) 0.0391(17) -0.0002(14) 0.0073(13) 0.0029(14)
C00J 0.0308(17) 0.0452(19) 0.047(2) -0.0029(15) -0.0094(14) -0.0030(15)
C00K 0.075(2) 0.0425(19) 0.0328(19) 0.0033(14) -0.0069(17) 0.0061(19)
C00L 0.0311(16) 0.0372(17) 0.0338(17) -0.0046(13) -0.0024(13) 0.0003(14)
C00M 0.087(3) 0.054(2) 0.057(2) -0.0016(18) -0.026(2) -0.010(2)
C00N 0.074(3) 0.052(2) 0.036(2) 0.0040(15) 0.0038(17) 0.000(2)
C00O 0.053(2) 0.050(2) 0.084(3) 0.032(2) -0.014(2) -0.0081(19)
C00P 0.0364(17) 0.064(2) 0.0313(17) 0.0064(15) 0.0057(13) -0.0037(16)
C00Q 0.054(2) 0.0406(19) 0.0419(19) -0.0090(14) -0.0130(16) 0.0083(16)
C00R 0.048(2) 0.049(2) 0.054(2) -0.0224(17) -0.0269(16) 0.0141(18)
C00S 0.0438(19) 0.045(2) 0.062(2) -0.0255(17) -0.0217(16) 0.0023(17)
C00T 0.061(3) 0.081(3) 0.091(3) 0.016(2) -0.003(2) -0.013(2)

loop_
_atom_type_symbol
_atom_type_description
_atom_type_scat_dispersion_real
_atom_type_scat_dispersion_imag
_atom_type_scat_source
C C 0.0033 0.0016 'International Tables Vol C Tables 4.2.6.8 and 6.1.1.4'
H H 0.0000 0.0000 'International Tables Vol C Tables 4.2.6.8 and 6.1.1.4'
Ga Ga 0.2307 1.6083 'International Tables Vol C Tables 4.2.6.8 and 6.1.1.4'
N N 0.0061 0.0033 'International Tables Vol C Tables 4.2.6.8 and 6.1.1.4'
O O 0.0106 0.0060 'International Tables Vol C Tables 4.2.6.8 and 6.1.1.4'

loop_
_geom_angle_atom_site_label_1
_geom_angle_atom_site_label_2
_geom_angle_atom_site_label_3
_geom_angle
_geom_angle_site_symmetry_1
_geom_angle_site_symmetry_3
_geom_angle_publ_flag
O002 Ga01 O005 157.84(6) . . ?
O003 Ga01 O002 89.28(7) . . ?
O003 Ga01 O004 108.17(7) . . ?
O003 Ga01 O005 81.10(7) . . ?
O003 Ga01 C00P 123.33(9) . . ?
O004 Ga01 O002 81.18(6) . . ?
O004 Ga01 O005 82.94(6) . . ?
O004 Ga01 C00P 128.35(9) . . ?
C00P Ga01 O002 101.78(9) . . ?
C00P Ga01 O005 100.18(9) . . ?
C008 O002 Ga01 110.32(14) . . ?
N007 O003 Ga01 111.13(13) . . ?
N006 O004 Ga01 111.40(12) . . ?
C00E O005 Ga01 110.21(16) . . ?
O004 N006 H006 120.8 . . ?
C008 N006 O004 118.33(18) . . ?
C008 N006 H006 120.8 . . ?
O003 N007 H007 120.6 . . ?
C00E N007 O003 118.8(2) . . ?
C00E N007 H007 120.6 . . ?
O002 C008 N006 118.5(2) . . ?
O002 C008 C009 122.1(2) . . ?
N006 C008 C009 119.4(2) . . ?
C00A C009 C008 122.3(2) . . ?
C00L C009 C008 117.4(2) . . ?
C00L C009 C00A 120.3(2) . . ?
C009 C00A H00A 120.2 . . ?
C009 C00A C00I 119.7(2) . . ?
C00I C00A H00A 120.2 . . ?
C00K C00B H00G 119.4 . . ?
C00O C00B H00G 119.4 . . ?
C00O C00B C00K 121.2(3) . . ?
C00I C00C H00C 119.8 . . ?
C00I C00C C00J 120.4(3) . . ?
C00J C00C H00C 119.8 . . ?
C00F C00D C00E 122.7(2) . . ?
C00H C00D C00E 116.8(2) . . ?
C00H C00D C00F 120.5(3) . . ?
O005 C00E N007 117.9(2) . . ?
O005 C00E C00D 121.5(2) . . ?
N007 C00E C00D 120.6(2) . . ?
C00D C00F H00F 120.2 . . ?
C00Q C00F C00D 119.7(3) . . ?
C00Q C00F H00F 120.2 . . ?
C00K C00G C00T 121.5(3) . . ?
C00N C00G C00K 118.2(3) . . ?
C00N C00G C00T 120.3(3) . . ?
C00D C00H H00H 120.4 . . ?
C00D C00H C00S 119.1(3) . . ?
C00S C00H H00H 120.4 . . ?
C00A C00I H00I 120.1 . . ?
C00C C00I C00A 119.8(2) . . ?
C00C C00I H00I 120.1 . . ?
C00C C00J H00J 120.0 . . ?
C00C C00J C00L 120.0(3) . . ?
C00L C00J H00J 120.0 . . ?
C00B C00K H00K 119.8 . . ?
C00G C00K C00B 120.5(3) . . ?
C00G C00K H00K 119.8 . . ?
C009 C00L C00J 119.8(2) . . ?
C009 C00L H00L 120.1 . . ?
C00J C00L H00L 120.1 . . ?
C00N C00M H00M 119.5 . . ?
C00N C00M C00O 121.0(3) . . ?
C00O C00M H00M 119.5 . . ?
C00G C00N H00N 119.3 . . ?
C00M C00N C00G 121.4(3) . . ?
C00M C00N H00N 119.3 . . ?
C00B C00O C00M 117.7(3) . . ?
C00B C00O H00O 121.1 . . ?
C00M C00O H00O 121.1 . . ?
Ga01 C00P H00B 109.5 . . ?
Ga01 C00P H00D 109.5 . . ?
Ga01 C00P H00E 109.5 . . ?
H00B C00P H00D 109.5 . . ?
H00B C00P H00E 109.5 . . ?
H00D C00P H00E 109.5 . . ?
C00F C00Q H00Q 120.1 . . ?
C00R C00Q C00F 119.9(3) . . ?
C00R C00Q H00Q 120.1 . . ?
C00Q C00R H00R 119.7 . . ?
C00Q C00R C00S 120.6(3) . . ?
C00S C00R H00R 119.7 . . ?
C00H C00S H00S 119.9 . . ?
C00R C00S C00H 120.2(3) . . ?
C00R C00S H00S 119.9 . . ?
C00G C00T H00P 109.5 . . ?
C00G C00T H00T 109.5 . . ?
C00G C00T H00U 109.5 . . ?
H00P C00T H00T 109.5 . . ?
H00P C00T H00U 109.5 . . ?
H00T C00T H00U 109.5 . . ?

loop_
_geom_bond_atom_site_label_1
_geom_bond_atom_site_label_2
_geom_bond_distance
_geom_bond_site_symmetry_2
_geom_bond_publ_flag
Ga01 O002 2.0404(15) . ?
Ga01 O003 1.9020(16) . ?
Ga01 O004 1.9055(15) . ?
Ga01 O005 2.0665(16) . ?
Ga01 C00P 1.935(2) . ?
O002 C008 1.275(3) . ?
O003 N007 1.372(2) . ?
O004 N006 1.367(2) . ?
O005 C00E 1.263(3) . ?
N006 H006 0.8600 . ?
N006 C008 1.312(3) . ?
N007 H007 0.8600 . ?
N007 C00E 1.328(3) . ?
C008 C009 1.480(3) . ?
C009 C00A 1.382(3) . ?
C009 C00L 1.378(3) . ?
C00A H00A 0.9300 . ?
C00A C00I 1.385(3) . ?
C00B H00G 0.9300 . ?
C00B C00K 1.376(4) . ?
C00B C00O 1.362(4) . ?
C00C H00C 0.9300 . ?
C00C C00I 1.375(3) . ?
C00C C00J 1.376(3) . ?
C00D C00E 1.481(3) . ?
C00D C00F 1.388(3) . ?
C00D C00H 1.374(3) . ?
C00F H00F 0.9300 . ?
C00F C00Q 1.382(3) . ?
C00G C00K 1.375(4) . ?
C00G C00N 1.363(4) . ?
C00G C00T 1.510(4) . ?
C00H H00H 0.9300 . ?
C00H C00S 1.385(3) . ?
C00I H00I 0.9300 . ?
C00J H00J 0.9300 . ?
C00J C00L 1.382(3) . ?
C00K H00K 0.9300 . ?
C00L H00L 0.9300 . ?
C00M H00M 0.9300 . ?
C00M C00N 1.356(4) . ?
C00M C00O 1.384(4) . ?
C00N H00N 0.9300 . ?
C00O H00O 0.9300 . ?
C00P H00B 0.9600 . ?
C00P H00D 0.9600 . ?
C00P H00E 0.9600 . ?
C00Q H00Q 0.9300 . ?
C00Q C00R 1.362(4) . ?
C00R H00R 0.9300 . ?
C00R C00S 1.380(4) . ?
C00S H00S 0.9300 . ?
C00T H00P 0.9600 . ?
C00T H00T 0.9600 . ?
C00T H00U 0.9600 . ?

loop_
_geom_torsion_atom_site_label_1
_geom_torsion_atom_site_label_2
_geom_torsion_atom_site_label_3
_geom_torsion_atom_site_label_4
_geom_torsion
_geom_torsion_site_symmetry_1
_geom_torsion_site_symmetry_2
_geom_torsion_site_symmetry_3
_geom_torsion_site_symmetry_4
_geom_torsion_publ_flag
Ga01 O002 C008 N006 -5.1(3) . . . . ?
Ga01 O002 C008 C009 175.20(17) . . . . ?
Ga01 O003 N007 C00E -5.0(2) . . . . ?
Ga01 O004 N006 C008 2.8(2) . . . . ?
Ga01 O005 C00E N007 7.6(3) . . . . ?
Ga01 O005 C00E C00D -173.37(18) . . . . ?
O002 C008 C009 C00A -161.1(2) . . . . ?
O002 C008 C009 C00L 18.6(4) . . . . ?
O003 N007 C00E O005 -2.2(3) . . . . ?
O003 N007 C00E C00D 178.8(2) . . . . ?
O004 N006 C008 O002 1.8(3) . . . . ?
O004 N006 C008 C009 -178.46(18) . . . . ?
N006 C008 C009 C00A 19.1(4) . . . . ?
N006 C008 C009 C00L -161.1(2) . . . . ?
C008 C009 C00A C00I -178.9(2) . . . . ?
C008 C009 C00L C00J 179.3(2) . . . . ?
C009 C00A C00I C00C -1.1(4) . . . . ?
C00A C009 C00L C00J -1.0(4) . . . . ?
C00C C00J C00L C009 0.5(4) . . . . ?
C00D C00F C00Q C00R -0.6(4) . . . . ?
C00D C00H C00S C00R -2.5(4) . . . . ?
C00E C00D C00F C00Q -179.4(2) . . . . ?
C00E C00D C00H C00S -179.1(2) . . . . ?
C00F C00D C00E O005 171.0(2) . . . . ?
C00F C00D C00E N007 -10.0(4) . . . . ?
C00F C00D C00H C00S 1.3(4) . . . . ?
C00F C00Q C00R C00S -0.6(5) . . . . ?
C00H C00D C00E O005 -8.6(4) . . . . ?
C00H C00D C00E N007 170.3(2) . . . . ?
C00H C00D C00F C00Q 0.3(4) . . . . ?
C00I C00C C00J C00L -0.3(4) . . . . ?
C00J C00C C00I C00A 0.6(4) . . . . ?
C00K C00B C00O C00M 0.1(5) . . . . ?
C00K C00G C00N C00M 0.2(5) . . . . ?
C00L C009 C00A C00I 1.3(4) . . . . ?
C00N C00G C00K C00B 0.3(4) . . . . ?
C00N C00M C00O C00B 0.4(5) . . . . ?
C00O C00B C00K C00G -0.4(5) . . . . ?
C00O C00M C00N C00G -0.5(5) . . . . ?
C00Q C00R C00S C00H 2.1(5) . . . . ?
C00T C00G C00K C00B -178.9(3) . . . . ?
C00T C00G C00N C00M 179.4(3) . . . . ?
